data_2204084
loop_
_publ_author_name
'Liu, Zhao-Di'
'Qu, Yang'
'Tan, Min-Yu'
'Zhu, Hai-Liang'

_publ_section_title
;
 5-Bromosalicylic acid
;
_journal_issue 8
_journal_name_full 'Acta Crystallographica Section E'
_journal_page_first o1310
_journal_page_last o1311
_journal_paper_doi 10.1107/S1600536804016411
_journal_volume 60
_journal_year 2004
_chemical_formula_iupac 'C7 H5 Br O3'
_chemical_formula_moiety 'C7 H5 Br O3'
_chemical_formula_sum 'C7 H5 Br O3'
_chemical_formula_weight 217.02
_chemical_name_systematic ?
_space_group_IT_number 2
_symmetry_cell_setting triclinic
_symmetry_space_group_name_Hall '-P 1'
_symmetry_space_group_name_H-M 'P -1'
_atom_sites_solution_hydrogens geom
_atom_sites_solution_primary direct
_atom_sites_solution_secondary difmap
_audit_creation_method SHELXL-97
_cell_angle_alpha 114.06(3)
_cell_angle_beta 90.40(3)
_cell_angle_gamma 101.19(3)
_cell_formula_units_Z 4
_cell_length_a 4.8050(10)
_cell_length_b 12.047(2)
_cell_length_c 14.666(3)
_cell_measurement_reflns_used 2884
_cell_measurement_temperature 293(2)
_cell_measurement_theta_max 27.5
_cell_measurement_theta_min 6
_cell_volume 756.9(3)
_computing_cell_refinement SMART
_computing_data_collection 'SMART (Siemens, 1996)'
_computing_data_reduction 'SAINT (Siemens, 1996)'
_computing_molecular_graphics 'SHELXTL (Sheldrick, 1997b)'
_computing_publication_material SHELXTL
_computing_structure_refinement 'SHELXL97 (Sheldrick, 1997a)'
_computing_structure_solution 'SHELXS97 (Sheldrick, 1997a)'
_diffrn_ambient_temperature 293(2)
_diffrn_measured_fraction_theta_full 0.977
_diffrn_measured_fraction_theta_max 0.977
_diffrn_measurement_device_type 'Bruker SMART CCD area-detector'
_diffrn_measurement_method '\f and \w'
_diffrn_radiation_monochromator graphite
_diffrn_radiation_source 'fine-focus sealed tube'
_diffrn_radiation_type MoK\a
_diffrn_radiation_wavelength 0.71073
_diffrn_reflns_av_R_equivalents 0.0363
_diffrn_reflns_av_sigmaI/netI 0.0673
_diffrn_reflns_limit_h_max 5
_diffrn_reflns_limit_h_min -5
_diffrn_reflns_limit_k_max 14
_diffrn_reflns_limit_k_min -14
_diffrn_reflns_limit_l_max 18
_diffrn_reflns_limit_l_min -18
_diffrn_reflns_number 5095
_diffrn_reflns_theta_full 25.98
_diffrn_reflns_theta_max 25.98
_diffrn_reflns_theta_min 1.53
_diffrn_standards_decay_% 0
_diffrn_standards_number 0
_exptl_absorpt_coefficient_mu 5.380
_exptl_absorpt_correction_T_max 0.767
_exptl_absorpt_correction_T_min 0.514
_exptl_absorpt_correction_type multi-scan
_exptl_absorpt_process_details '(SADABS; Sheldrick, 1996)'
_exptl_crystal_colour colorless
_exptl_crystal_density_diffrn 1.904
_exptl_crystal_density_method 'not measured'
_exptl_crystal_description needle
_exptl_crystal_F_000 424
_exptl_crystal_size_max 0.14
_exptl_crystal_size_mid 0.06
_exptl_crystal_size_min 0.05
_refine_diff_density_max 0.517
_refine_diff_density_min -0.289
_refine_ls_extinction_method none
_refine_ls_goodness_of_fit_ref 0.949
_refine_ls_hydrogen_treatment constr
_refine_ls_matrix_type full
_refine_ls_number_parameters 199
_refine_ls_number_reflns 2884
_refine_ls_number_restraints 0
_refine_ls_restrained_S_all 0.949
_refine_ls_R_factor_all 0.0885
_refine_ls_R_factor_gt 0.0480
_refine_ls_shift/su_max 0.003
_refine_ls_shift/su_mean 0.000
_refine_ls_structure_factor_coef Fsqd
_refine_ls_weighting_details 'calc w = 1/[\s^2^(Fo^2^)+(0.0474P)^2^] where P = (Fo^2^+2Fc^2^)/3'
_refine_ls_weighting_scheme calc
_refine_ls_wR_factor_gt 0.0952
_refine_ls_wR_factor_ref 0.1106
_reflns_number_gt 1786
_reflns_number_total 2884
_reflns_threshold_expression I>2\s(I)
_cod_data_source_file su6123.cif
_cod_data_source_block I
_cod_depositor_comments
;
The following automatic conversions were performed:
'_symmetry_cell_setting' value 'Triclinic' changed to 'triclinic'
according to '/home/saulius/struct/CIF-dictionaries/cif_core.dic'
dictionary named 'cif_core.dic' version 2.4.1 from 2010-06-29.

Automatic conversion script
Id: cif_fix_enum 1527 2010-12-29 10:47:43Z saulius 

The following automatic conversions were performed:

'_symmetry_cell_setting' value 'Triclinic' changed to 'triclinic'
according to /home/saulius/struct/CIF-dictionaries/cif_core.dic
dictionary named 'cif_core.dic' version 2.4.1 from 2010-06-29.

Automatic conversion script
Id: cif_fix_values 1715 2011-07-08 13:25:40Z adriana 
;
_cod_database_code 2204084
_cod_database_fobs_code 2204084

loop_
_symmetry_equiv_pos_as_xyz
'x, y, z'
'-x, -y, -z'

loop_
_atom_site_label
_atom_site_fract_x
_atom_site_fract_y
_atom_site_fract_z
_atom_site_U_iso_or_equiv
_atom_site_adp_type
_atom_site_calc_flag
_atom_site_refinement_flags
_atom_site_occupancy
_atom_site_type_symbol
Br1 0.25119(15) 0.48915(6) 1.17770(5) 0.0856(3) Uani d . 1 Br
Br2 1.18701(11) 0.81837(5) 0.36237(4) 0.0617(2) Uani d . 1 Br
C1 0.5842(9) 0.1934(5) 0.9862(4) 0.0453(12) Uani d . 1 C
C2 0.4840(10) 0.1796(5) 0.8913(4) 0.0517(13) Uani d . 1 C
C3 0.3207(11) 0.2593(5) 0.8842(4) 0.0569(14) Uani d . 1 C
H3A 0.2526 0.2495 0.8191 0.080 Uiso d R 1 H
C4 0.2555(12) 0.3509(5) 0.9682(5) 0.0631(15) Uani d . 1 C
H4A 0.1427 0.4059 0.9627 0.080 Uiso d R 1 H
C5 0.3520(11) 0.3630(5) 1.0618(4) 0.0539(13) Uani d . 1 C
C6 0.5135(10) 0.2875(5) 1.0717(4) 0.0520(13) Uani d . 1 C
H6A 0.5801 0.2982 1.1372 0.080 Uiso d R 1 H
C7 0.7631(10) 0.1111(5) 0.9956(4) 0.0527(13) Uani d . 1 C
C8 0.6147(9) 0.7144(4) 0.5390(4) 0.0425(12) Uani d . 1 C
C9 0.7277(11) 0.7988(5) 0.6366(4) 0.0478(12) Uani d . 1 C
C10 0.9752(11) 0.8867(5) 0.6504(4) 0.0543(14) Uani d . 1 C
H10A 1.0527 0.9449 0.7171 0.080 Uiso d R 1 H
C11 1.1106(11) 0.8911(5) 0.5699(4) 0.0523(13) Uani d . 1 C
H11A 1.2839 0.9517 0.5800 0.080 Uiso d R 1 H
C12 0.9997(10) 0.8090(5) 0.4732(4) 0.0458(12) Uani d . 1 C
C13 0.7562(10) 0.7204(4) 0.4573(4) 0.0429(12) Uani d . 1 C
H13A 0.6814 0.6627 0.3901 0.080 Uiso d R 1 H
C14 0.3498(10) 0.6208(4) 0.5223(4) 0.0415(11) Uani d . 1 C
O1 0.8472(8) 0.1329(3) 1.0875(3) 0.0646(10) Uani d . 1 O
H1A 0.9495 0.0820 1.0857 0.080 Uiso d R 1 H
O2 0.8317(8) 0.0295(4) 0.9219(3) 0.0626(10) Uani d . 1 O
O3 0.5389(8) 0.0905(4) 0.8053(3) 0.0647(10) Uani d . 1 O
H3B 0.6431 0.0485 0.8187 0.080 Uiso d R 1 H
O4 0.2719(7) 0.5438(3) 0.4282(2) 0.0548(9) Uani d . 1 O
H4B 0.1153 0.4942 0.4244 0.080 Uiso d R 1 H
O5 0.2157(7) 0.6147(3) 0.5919(3) 0.0535(9) Uani d . 1 O
O6 0.6054(8) 0.8009(3) 0.7193(3) 0.0674(11) Uani d . 1 O
H6C 0.4536 0.7446 0.7026 0.080 Uiso d R 1 H

loop_
_atom_site_aniso_label
_atom_site_aniso_U_11
_atom_site_aniso_U_22
_atom_site_aniso_U_33
_atom_site_aniso_U_12
_atom_site_aniso_U_13
_atom_site_aniso_U_23
Br1 0.0976(5) 0.0739(5) 0.0734(5) 0.0245(4) 0.0197(4) 0.0159(4)
Br2 0.0565(4) 0.0695(4) 0.0670(4) 0.0087(3) 0.0087(3) 0.0383(3)
C1 0.039(3) 0.051(3) 0.044(3) -0.001(2) 0.003(2) 0.023(3)
C2 0.043(3) 0.052(3) 0.051(3) -0.002(3) -0.001(2) 0.019(3)
C3 0.059(3) 0.057(4) 0.054(4) 0.006(3) -0.006(3) 0.026(3)
C4 0.065(4) 0.058(4) 0.072(4) 0.011(3) 0.002(3) 0.035(3)
C5 0.052(3) 0.050(3) 0.059(4) 0.005(3) 0.005(3) 0.025(3)
C6 0.052(3) 0.058(4) 0.049(3) 0.003(3) 0.002(3) 0.029(3)
C7 0.039(3) 0.060(4) 0.056(4) -0.007(3) -0.001(3) 0.029(3)
C8 0.038(3) 0.038(3) 0.052(3) 0.012(2) -0.001(2) 0.017(3)
C9 0.050(3) 0.043(3) 0.045(3) 0.008(3) -0.001(2) 0.013(3)
C10 0.050(3) 0.048(3) 0.051(3) 0.002(3) -0.003(3) 0.010(3)
C11 0.047(3) 0.039(3) 0.064(4) 0.001(2) -0.004(3) 0.018(3)
C12 0.043(3) 0.047(3) 0.052(3) 0.012(2) 0.003(2) 0.023(3)
C13 0.044(3) 0.037(3) 0.043(3) 0.011(2) -0.002(2) 0.011(2)
C14 0.042(3) 0.038(3) 0.043(3) 0.011(2) 0.004(2) 0.015(3)
O1 0.074(3) 0.075(3) 0.055(2) 0.026(2) 0.0056(19) 0.033(2)
O2 0.067(2) 0.062(3) 0.053(2) 0.015(2) -0.0026(19) 0.019(2)
O3 0.069(2) 0.070(3) 0.048(2) 0.021(2) -0.0042(18) 0.015(2)
O4 0.049(2) 0.053(2) 0.048(2) -0.0019(17) 0.0023(16) 0.0119(19)
O5 0.054(2) 0.051(2) 0.047(2) 0.0015(17) 0.0045(17) 0.0165(18)
O6 0.063(2) 0.073(3) 0.047(2) -0.005(2) 0.0054(18) 0.013(2)

loop_
_atom_type_symbol
_atom_type_description
_atom_type_scat_dispersion_real
_atom_type_scat_dispersion_imag
_atom_type_scat_source
C C 0.0033 0.0016 'International Tables Vol C Tables 4.2.6.8 and 6.1.1.4'
H H 0.0000 0.0000 'International Tables Vol C Tables 4.2.6.8 and 6.1.1.4'
O O 0.0106 0.0060 'International Tables Vol C Tables 4.2.6.8 and 6.1.1.4'
Br Br -0.2901 2.4595 'International Tables Vol C Tables 4.2.6.8 and 6.1.1.4'

loop_
_geom_angle_atom_site_label_1
_geom_angle_atom_site_label_2
_geom_angle_atom_site_label_3
_geom_angle
C6 C1 C2 118.7(5)
C6 C1 C7 120.9(5)
C2 C1 C7 120.5(5)
O3 C2 C3 118.0(5)
O3 C2 C1 122.5(5)
C3 C2 C1 119.5(5)
C4 C3 C2 121.0(5)
C4 C3 H3A 119.8
C2 C3 H3A 119.2
C3 C4 C5 119.2(5)
C3 C4 H4A 120.5
C5 C4 H4A 120.2
C6 C5 C4 121.4(5)
C6 C5 Br1 120.2(4)
C4 C5 Br1 118.4(4)
C5 C6 C1 120.1(5)
C5 C6 H6A 120.0
C1 C6 H6A 119.8
O2 C7 O1 122.6(5)
O2 C7 C1 122.0(5)
O1 C7 C1 115.3(5)
C9 C8 C13 119.3(5)
C9 C8 C14 120.4(5)
C13 C8 C14 120.3(4)
O6 C9 C10 117.1(4)
O6 C9 C8 123.5(5)
C10 C9 C8 119.4(5)
C11 C10 C9 120.5(5)
C11 C10 H10A 119.8
C9 C10 H10A 119.7
C10 C11 C12 120.5(5)
C10 C11 H11A 120.1
C12 C11 H11A 119.3
C13 C12 C11 120.3(5)
C13 C12 Br2 119.8(4)
C11 C12 Br2 119.9(4)
C12 C13 C8 119.9(4)
C12 C13 H13A 120.0
C8 C13 H13A 120.0
O5 C14 O4 123.0(4)
O5 C14 C8 122.2(5)
O4 C14 C8 114.8(4)
C7 O1 H1A 108.8
C2 O3 H3B 109.7
C14 O4 H4B 109.4
C9 O6 H6C 109.6

loop_
_geom_bond_atom_site_label_1
_geom_bond_atom_site_label_2
_geom_bond_distance
Br1 C5 1.904(5)
Br2 C12 1.897(5)
C1 C6 1.403(7)
C1 C2 1.404(7)
C1 C7 1.476(7)
C2 O3 1.350(6)
C2 C3 1.386(7)
C3 C4 1.366(7)
C3 H3A 0.9601
C4 C5 1.387(7)
C4 H4A 0.9602
C5 C6 1.353(7)
C6 H6A 0.9601
C7 O2 1.227(6)
C7 O1 1.309(6)
C8 C9 1.402(6)
C8 C13 1.403(6)
C8 C14 1.471(6)
C9 O6 1.345(6)
C9 C10 1.381(7)
C10 C11 1.367(7)
C10 H10A 0.9600
C11 C12 1.384(7)
C11 H11A 0.9600
C12 C13 1.368(7)
C13 H13A 0.9600
C14 O5 1.231(5)
C14 O4 1.312(5)
O1 H1A 0.8499
O3 H3B 0.8500
O4 H4B 0.8500
O6 H6C 0.8500

loop_
_geom_hbond_atom_site_label_D
_geom_hbond_atom_site_label_H
_geom_hbond_atom_site_label_A
_geom_hbond_site_symmetry_A
_geom_hbond_distance_DH
_geom_hbond_distance_HA
_geom_hbond_distance_DA
_geom_hbond_angle_DHA
O1 H1A O2 2_757 0.85 1.83 2.681(5) 179
O3 H3B O2 . 0.85 1.87 2.614(5) 145
O4 H4B O5 2_566 0.85 1.80 2.648(5) 177
O6 H6C O5 . 0.85 1.90 2.633(5) 144

loop_
_geom_torsion_atom_site_label_1
_geom_torsion_atom_site_label_2
_geom_torsion_atom_site_label_3
_geom_torsion_atom_site_label_4
_geom_torsion
C6 C1 C2 O3 -179.1(4)
C7 C1 C2 O3 1.6(7)
C6 C1 C2 C3 0.5(7)
C7 C1 C2 C3 -178.8(4)
O3 C2 C3 C4 179.5(5)
C1 C2 C3 C4 -0.1(8)
C2 C3 C4 C5 -0.7(8)
C3 C4 C5 C6 1.2(8)
C3 C4 C5 Br1 -178.7(4)
C4 C5 C6 C1 -0.8(8)
Br1 C5 C6 C1 179.1(3)
C2 C1 C6 C5 -0.1(7)
C7 C1 C6 C5 179.3(4)
C6 C1 C7 O2 -178.8(5)
C2 C1 C7 O2 0.5(7)
C6 C1 C7 O1 0.0(7)
C2 C1 C7 O1 179.3(4)
C13 C8 C9 O6 179.3(4)
C14 C8 C9 O6 -0.4(7)
C13 C8 C9 C10 0.3(7)
C14 C8 C9 C10 -179.4(4)
O6 C9 C10 C11 -179.4(5)
C8 C9 C10 C11 -0.4(8)
C9 C10 C11 C12 1.0(8)
C10 C11 C12 C13 -1.5(8)
C10 C11 C12 Br2 178.9(4)
C11 C12 C13 C8 1.4(7)
Br2 C12 C13 C8 -179.0(3)
C9 C8 C13 C12 -0.8(7)
C14 C8 C13 C12 178.9(4)
C9 C8 C14 O5 1.6(7)
C13 C8 C14 O5 -178.1(4)
C9 C8 C14 O4 -177.2(4)
C13 C8 C14 O4 3.1(6)

loop_
_cod_related_entry_id
_cod_related_entry_database
_cod_related_entry_code
1 ChemSpider 6706
